data_4513555
loop_
_publ_author_name
'Zhu, Bingqing'
'Wang, Jian-Rong'
'Mei, Xuefeng'

_publ_section_title
;
 Insight into the Phase Transformation among Various Solid Forms of
 Baicalein
;
_journal_issue 10
_journal_name_full 'Crystal Growth &amp; Design'
_journal_page_first 4959
_journal_paper_doi 10.1021/acs.cgd.5b00858
_journal_volume 15
_journal_year 2015
_chemical_formula_sum 'C15 H12 O6'
_chemical_formula_weight 288.25
_chemical_name_common 4
_chemical_name_systematic
;
 ?
;
_space_group_IT_number 14
_symmetry_cell_setting monoclinic
_symmetry_space_group_name_Hall '-P 2yn'
_symmetry_space_group_name_H-M 'P 1 21/n 1'
_atom_sites_solution_hydrogens geom
_atom_sites_solution_primary direct
_atom_sites_solution_secondary difmap
_audit_creation_method SHELXL-97
_cell_angle_alpha 90.00
_cell_angle_beta 95.43(4)
_cell_angle_gamma 90.00
_cell_formula_units_Z 4
_cell_length_a 3.7722(18)
_cell_length_b 19.907(9)
_cell_length_c 16.748(9)
_cell_measurement_reflns_used 6169
_cell_measurement_temperature 296(2)
_cell_measurement_theta_max 54.87
_cell_measurement_theta_min 4.50
_cell_volume 1252.0(11)
_computing_cell_refinement 'Bruker SAINT'
_computing_data_collection 'Bruker APEX2'
_computing_data_reduction 'Bruker SAINT'
_computing_molecular_graphics 'Bruker SHELXTL'
_computing_publication_material 'Bruker SHELXTL'
_computing_structure_refinement 'SHELXL-97 (Sheldrick, 2008)'
_computing_structure_solution 'SHELXS-97 (Sheldrick, 2008)'
_diffrn_ambient_temperature 296(2)
_diffrn_measured_fraction_theta_full 0.953
_diffrn_measured_fraction_theta_max 0.953
_diffrn_measurement_device_type 'Bruker APEX-II CCD'
_diffrn_measurement_method 'phi and omega scans'
_diffrn_radiation_monochromator graphite
_diffrn_radiation_source 'fine-focus sealed tube'
_diffrn_radiation_type MoK\a
_diffrn_radiation_wavelength 0.71073
_diffrn_reflns_av_R_equivalents 0.0532
_diffrn_reflns_av_sigmaI/netI 0.0699
_diffrn_reflns_limit_h_max 3
_diffrn_reflns_limit_h_min -4
_diffrn_reflns_limit_k_max 23
_diffrn_reflns_limit_k_min -23
_diffrn_reflns_limit_l_max 13
_diffrn_reflns_limit_l_min -19
_diffrn_reflns_number 5453
_diffrn_reflns_theta_full 25.00
_diffrn_reflns_theta_max 25.00
_diffrn_reflns_theta_min 1.59
_exptl_absorpt_coefficient_mu 0.120
_exptl_absorpt_correction_T_max 0.9893
_exptl_absorpt_correction_T_min 0.9684
_exptl_absorpt_correction_type multi-scan
_exptl_absorpt_process_details sadabs
_exptl_crystal_colour yellow
_exptl_crystal_density_diffrn 1.529
_exptl_crystal_density_method 'not measured'
_exptl_crystal_description plate
_exptl_crystal_F_000 600
_exptl_crystal_size_max 0.15
_exptl_crystal_size_mid 0.10
_exptl_crystal_size_min 0.10
_refine_diff_density_max 0.375
_refine_diff_density_min -0.392
_refine_diff_density_rms 0.088
_refine_ls_extinction_coef 0.0059(6)
_refine_ls_extinction_expression Fc^*^=kFc[1+0.001xFc^2^\l^3^/sin(2\q)]^-1/4^
_refine_ls_extinction_method none
_refine_ls_goodness_of_fit_ref 1.035
_refine_ls_hydrogen_treatment mixed
_refine_ls_matrix_type full
_refine_ls_number_parameters 197
_refine_ls_number_reflns 2112
_refine_ls_number_restraints 5
_refine_ls_restrained_S_all 1.034
_refine_ls_R_factor_all 0.1117
_refine_ls_R_factor_gt 0.0709
_refine_ls_shift/su_max 0.008
_refine_ls_shift/su_mean 0.001
_refine_ls_structure_factor_coef Fsqd
_refine_ls_weighting_details 'calc w=1/[\s^2^(Fo^2^)+(0.1619P)^2^+0.0000P] where P=(Fo^2^+2Fc^2^)/3'
_refine_ls_weighting_scheme calc
_refine_ls_wR_factor_gt 0.2029
_refine_ls_wR_factor_ref 0.2551
_reflns_number_gt 1297
_reflns_number_total 2112
_reflns_threshold_expression >2sigma(I)
_cod_data_source_file cg5b00858_si_004.cif
_cod_data_source_block D:\355\mo_2014355_0m.CIF
_cod_depositor_comments 'Adding full bibliography for 4513554--4513556.cif.'
_cod_original_cell_volume 1252.1(11)
_cod_original_sg_symbol_H-M P21/n
_cod_database_code 4513555

loop_
_symmetry_equiv_pos_as_xyz
'x, y, z'
'-x+1/2, y+1/2, -z+1/2'
'-x, -y, -z'
'x-1/2, -y-1/2, z-1/2'

loop_
_atom_site_label
_atom_site_type_symbol
_atom_site_fract_x
_atom_site_fract_y
_atom_site_fract_z
_atom_site_U_iso_or_equiv
_atom_site_adp_type
_atom_site_occupancy
_atom_site_symmetry_multiplicity
_atom_site_calc_flag
_atom_site_refinement_flags
O1S O 0.2662(18) 0.9858(3) 0.5930(3) 0.1102(18) Uani 1 1 d D
H1S H 0.39(2) 0.987(6) 0.638(3) 0.165 Uiso 1 1 d D
H2S H 0.35(2) 0.949(2) 0.579(5) 0.165 Uiso 1 1 d D
O4 O -0.2968(10) 0.90011(15) 0.5037(2) 0.0619(11) Uani 1 1 d .
H3 H -0.3720 0.9215 0.4638 0.093 Uiso 1 1 calc R
O5 O -0.0503(10) 0.81446(16) 0.61776(18) 0.0588(11) Uani 1 1 d .
H4 H 0.0317 0.7850 0.6483 0.088 Uiso 1 1 calc R
O3 O -0.3865(9) 0.85994(14) 0.34693(18) 0.0460(9) Uani 1 1 d .
H2 H -0.3820 0.8433 0.3022 0.069 Uiso 1 1 calc R
O2 O -0.2927(8) 0.76492(14) 0.24179(17) 0.0466(9) Uani 1 1 d .
C5 C -0.2043(12) 0.8366(2) 0.4814(3) 0.0389(11) Uani 1 1 d .
C4 C -0.2425(10) 0.81656(18) 0.4028(2) 0.0332(10) Uani 1 1 d .
C9 C -0.1329(9) 0.75088(19) 0.3808(2) 0.0301(9) Uani 1 1 d .
C8 C 0.0067(10) 0.70858(18) 0.4424(2) 0.0313(10) Uani 1 1 d .
O1 O 0.1201(7) 0.64424(13) 0.42566(17) 0.0362(8) Uani 1 1 d .
C1 C 0.1014(10) 0.6230(2) 0.3484(3) 0.0335(10) Uani 1 1 d .
C10 C 0.2197(10) 0.5523(2) 0.3420(2) 0.0336(10) Uani 1 1 d .
C15 C 0.3135(12) 0.5275(2) 0.2686(3) 0.0462(12) Uani 1 1 d .
H10 H 0.3154 0.5560 0.2246 0.055 Uiso 1 1 calc R
C14 C 0.4036(13) 0.4603(2) 0.2618(3) 0.0542(14) Uani 1 1 d .
H9 H 0.4648 0.4436 0.2131 0.065 Uiso 1 1 calc R
C13 C 0.4021(13) 0.4183(2) 0.3277(3) 0.0510(13) Uani 1 1 d .
H8 H 0.4589 0.3732 0.3226 0.061 Uiso 1 1 calc R
C6 C -0.0686(11) 0.7917(2) 0.5413(3) 0.0377(11) Uani 1 1 d .
C3 C -0.1592(11) 0.7288(2) 0.2991(3) 0.0363(10) Uani 1 1 d .
C2 C -0.0268(12) 0.6620(2) 0.2875(3) 0.0395(11) Uani 1 1 d .
H1 H -0.0306 0.6454 0.2355 0.047 Uiso 1 1 calc R
C7 C 0.0361(11) 0.72683(19) 0.5216(2) 0.0350(10) Uani 1 1 d .
H5 H 0.1234 0.6969 0.5613 0.042 Uiso 1 1 calc R
C11 C 0.2303(11) 0.5097(2) 0.4080(3) 0.0410(11) Uani 1 1 d .
H6 H 0.1786 0.5263 0.4574 0.049 Uiso 1 1 calc R
C12 C 0.3183(13) 0.4422(2) 0.4002(3) 0.0491(12) Uani 1 1 d .
H7 H 0.3200 0.4135 0.4440 0.059 Uiso 1 1 calc R

loop_
_atom_site_aniso_label
_atom_site_aniso_U_11
_atom_site_aniso_U_22
_atom_site_aniso_U_33
_atom_site_aniso_U_23
_atom_site_aniso_U_13
_atom_site_aniso_U_12
O1S 0.162(5) 0.103(4) 0.066(3) -0.007(3) 0.011(3) 0.024(4)
O4 0.100(3) 0.0342(17) 0.052(2) -0.0044(16) 0.010(2) 0.0235(18)
O5 0.101(3) 0.0427(19) 0.0328(19) -0.0049(15) 0.0058(18) 0.0151(18)
O3 0.067(2) 0.0310(16) 0.0400(18) 0.0093(14) 0.0039(17) 0.0090(14)
O2 0.073(2) 0.0344(16) 0.0313(17) 0.0079(14) -0.0019(15) 0.0006(15)
C5 0.049(2) 0.025(2) 0.043(3) -0.004(2) 0.009(2) 0.0064(18)
C4 0.035(2) 0.027(2) 0.038(3) 0.0061(19) 0.0049(18) -0.0014(17)
C9 0.032(2) 0.0257(19) 0.034(2) -0.0011(18) 0.0095(17) -0.0066(16)
C8 0.032(2) 0.0205(18) 0.042(3) -0.0003(18) 0.0083(18) -0.0001(15)
O1 0.0463(17) 0.0259(14) 0.0368(18) -0.0030(13) 0.0068(13) 0.0040(12)
C1 0.034(2) 0.029(2) 0.039(3) -0.002(2) 0.0135(19) -0.0025(17)
C10 0.032(2) 0.033(2) 0.037(2) -0.0034(19) 0.0076(18) -0.0014(17)
C15 0.055(3) 0.038(2) 0.047(3) -0.007(2) 0.011(2) 0.000(2)
C14 0.054(3) 0.048(3) 0.061(3) -0.020(3) 0.010(2) 0.008(2)
C13 0.050(3) 0.033(2) 0.070(4) -0.018(3) 0.001(2) 0.006(2)
C6 0.049(2) 0.034(2) 0.031(2) -0.002(2) 0.0072(19) 0.0015(19)
C3 0.040(2) 0.028(2) 0.041(3) 0.004(2) 0.0100(19) -0.0044(17)
C2 0.055(3) 0.034(2) 0.031(2) -0.002(2) 0.010(2) -0.003(2)
C7 0.047(2) 0.029(2) 0.028(2) 0.0018(18) 0.0024(19) 0.0019(18)
C11 0.043(2) 0.032(2) 0.049(3) -0.004(2) 0.011(2) 0.0018(18)
C12 0.057(3) 0.028(2) 0.063(3) 0.006(2) 0.010(2) -0.001(2)

loop_
_atom_type_symbol
_atom_type_description
_atom_type_scat_dispersion_real
_atom_type_scat_dispersion_imag
_atom_type_scat_source
C C 0.0033 0.0016 'International Tables Vol C Tables 4.2.6.8 and 6.1.1.4'
H H 0.0000 0.0000 'International Tables Vol C Tables 4.2.6.8 and 6.1.1.4'
O O 0.0106 0.0060 'International Tables Vol C Tables 4.2.6.8 and 6.1.1.4'

loop_
_geom_angle_atom_site_label_1
_geom_angle_atom_site_label_2
_geom_angle_atom_site_label_3
_geom_angle
H1S O1S H2S 94(9)
C5 O4 H3 109.5
C6 O5 H4 109.5
C4 O3 H2 109.5
C4 C5 O4 121.6(4)
C4 C5 C6 119.9(4)
O4 C5 C6 118.5(4)
O3 C4 C5 118.6(4)
O3 C4 C9 120.9(4)
C5 C4 C9 120.6(4)
C8 C9 C4 117.3(4)
C8 C9 C3 120.6(3)
C4 C9 C3 122.2(4)
C7 C8 O1 116.3(4)
C7 C8 C9 123.1(3)
O1 C8 C9 120.6(4)
C1 O1 C8 119.5(3)
C2 C1 O1 122.0(4)
C2 C1 C10 125.8(4)
O1 C1 C10 112.1(4)
C11 C10 C15 119.5(4)
C11 C10 C1 120.5(4)
C15 C10 C1 120.0(4)
C14 C15 C10 119.7(5)
C14 C15 H10 120.2
C10 C15 H10 120.2
C13 C14 C15 119.8(4)
C13 C14 H9 120.1
C15 C14 H9 120.1
C12 C13 C14 121.1(4)
C12 C13 H8 119.5
C14 C13 H8 119.5
O5 C6 C7 122.8(4)
O5 C6 C5 116.4(4)
C7 C6 C5 120.8(4)
O2 C3 C9 122.4(4)
O2 C3 C2 122.8(4)
C9 C3 C2 114.8(4)
C1 C2 C3 122.6(4)
C1 C2 H1 118.7
C3 C2 H1 118.7
C8 C7 C6 118.3(4)
C8 C7 H5 120.8
C6 C7 H5 120.8
C10 C11 C12 120.2(4)
C10 C11 H6 119.9
C12 C11 H6 119.9
C13 C12 C11 119.7(5)
C13 C12 H7 120.2
C11 C12 H7 120.2

loop_
_geom_bond_atom_site_label_1
_geom_bond_atom_site_label_2
_geom_bond_distance
O1S H1S 0.8501(17)
O1S H2S 0.8500(11)
O4 C5 1.372(5)
O4 H3 0.8200
O5 C6 1.355(5)
O5 H4 0.8200
O3 C4 1.350(5)
O3 H2 0.8200
O2 C3 1.265(5)
C5 C4 1.369(6)
C5 C6 1.405(6)
C4 C9 1.430(5)
C9 C8 1.396(6)
C9 C3 1.432(6)
C8 C7 1.369(6)
C8 O1 1.387(4)
O1 C1 1.356(5)
C1 C2 1.336(6)
C1 C10 1.484(6)
C10 C11 1.390(6)
C10 C15 1.400(6)
C15 C14 1.387(6)
C15 H10 0.9300
C14 C13 1.385(7)
C14 H9 0.9300
C13 C12 1.368(7)
C13 H8 0.9300
C6 C7 1.399(6)
C3 C2 1.440(6)
C2 H1 0.9300
C7 H5 0.9300
C11 C12 1.393(6)
C11 H6 0.9300
C12 H7 0.9300

loop_
_geom_torsion_atom_site_label_1
_geom_torsion_atom_site_label_2
_geom_torsion_atom_site_label_3
_geom_torsion_atom_site_label_4
_geom_torsion
O4 C5 C4 O3 -2.4(6)
C6 C5 C4 O3 177.4(4)
O4 C5 C4 C9 177.9(4)
C6 C5 C4 C9 -2.3(6)
O3 C4 C9 C8 -178.7(3)
C5 C4 C9 C8 1.1(5)
O3 C4 C9 C3 2.1(6)
C5 C4 C9 C3 -178.2(4)
C4 C9 C8 C7 1.2(5)
C3 C9 C8 C7 -179.6(4)
C4 C9 C8 O1 -179.7(3)
C3 C9 C8 O1 -0.5(5)
C7 C8 O1 C1 -179.5(3)
C9 C8 O1 C1 1.4(5)
C8 O1 C1 C2 -0.7(5)
C8 O1 C1 C10 -177.7(3)
C2 C1 C10 C11 -157.6(4)
O1 C1 C10 C11 19.3(5)
C2 C1 C10 C15 20.9(6)
O1 C1 C10 C15 -162.2(4)
C11 C10 C15 C14 2.3(7)
C1 C10 C15 C14 -176.2(4)
C10 C15 C14 C13 -0.4(7)
C15 C14 C13 C12 -1.0(7)
C4 C5 C6 O5 -177.8(4)
O4 C5 C6 O5 2.0(6)
C4 C5 C6 C7 1.4(6)
O4 C5 C6 C7 -178.8(4)
C8 C9 C3 O2 178.1(4)
C4 C9 C3 O2 -2.7(6)
C8 C9 C3 C2 -1.1(5)
C4 C9 C3 C2 178.2(4)
O1 C1 C2 C3 -1.0(6)
C10 C1 C2 C3 175.6(4)
O2 C3 C2 C1 -177.3(4)
C9 C3 C2 C1 1.8(6)
O1 C8 C7 C6 178.8(3)
C9 C8 C7 C6 -2.1(6)
O5 C6 C7 C8 179.9(4)
C5 C6 C7 C8 0.8(6)
C15 C10 C11 C12 -2.9(6)
C1 C10 C11 C12 175.6(4)
C14 C13 C12 C11 0.5(7)
C10 C11 C12 C13 1.5(7)
